data_7720451
loop_
_publ_author_name
'Sanz-Garrido, Jorge'
'Andr&#xe9;s, Rom&#xe1;n'
'Mart&#xed;n, Avelino'
'Gonzalez-Arellano, Camino'
'Flores, Juan C.'

_publ_section_title
;
 Triazaadamantyl N-heterocyclic carbenes (NHC-TA): water-soluble ligands
 and silver complexes.
;
_journal_issue 4
_journal_name_full 'Dalton transactions (Cambridge, England : 2003)'
_journal_page_first 1675
_journal_page_last 1679
_journal_paper_doi 10.1039/d5dt02870a
_journal_volume 55
_journal_year 2026
_chemical_formula_moiety 'C17 H27 N8, Cl, 4(H2 O)'
_chemical_formula_sum 'C17 H35 Cl N8 O4'
_chemical_formula_weight 450.98
_space_group_crystal_system monoclinic
_space_group_IT_number 15
_space_group_name_Hall '-C 2yc'
_space_group_name_H-M_alt 'C 1 2/c 1'
_atom_sites_solution_hydrogens difmap
_atom_sites_solution_primary dual
_audit_creation_date 2025-11-24
_audit_creation_method
;
Olex2 1.5
(compiled 2025.07.13 svn.rb7424aed for OlexSys, GUI svn.r7314)
;
_audit_update_record
;
2025-11-24 deposited with the CCDC.	2026-01-05 downloaded from the CCDC.
;
_cell_angle_alpha 90
_cell_angle_beta 112.304(3)
_cell_angle_gamma 90
_cell_formula_units_Z 4
_cell_length_a 22.8791(19)
_cell_length_b 10.8879(9)
_cell_length_c 9.3284(7)
_cell_measurement_reflns_used 9939
_cell_measurement_temperature 200.00
_cell_measurement_theta_max 27.46
_cell_measurement_theta_min 2.88
_cell_volume 2149.9(3)
_computing_cell_refinement 'SAINT V8.40B (Bruker, 2019)'
_computing_data_collection 'Apex3 v2019.11-0 (Bruker, 2019)'
_computing_data_reduction 'SAINT V8.40B (Bruker, 2019)'
_computing_molecular_graphics 'DIAMOND (Brandenburg, 2006)'
_computing_publication_material 'Olex2 1.5 (Dolomanov et al., 2009)'
_computing_structure_refinement
;
SHELXL-2018/3 (Sheldrick, 2015, 2018), 
;
_computing_structure_solution 'ShelXT (Sheldrick, 2015)'
_diffrn_ambient_temperature 200.00
_diffrn_detector_area_resol_mean 7.4074
_diffrn_measured_fraction_theta_full 0.990
_diffrn_measured_fraction_theta_max 0.990
_diffrn_measurement_device '\k-geometry diffractometer'
_diffrn_measurement_device_type 'Bruker D8 Venture'
_diffrn_measurement_method 'omega and phi scans'
_diffrn_radiation_collimation 'focusing mirrors'
_diffrn_radiation_monochromator 'multilayer mirror optics'
_diffrn_radiation_type MoK\a
_diffrn_radiation_wavelength 0.71073
_diffrn_reflns_av_R_equivalents 0.0471
_diffrn_reflns_av_unetI/netI 0.0217
_diffrn_reflns_Laue_measured_fraction_full 0.990
_diffrn_reflns_Laue_measured_fraction_max 0.990
_diffrn_reflns_limit_h_max 29
_diffrn_reflns_limit_h_min -29
_diffrn_reflns_limit_k_max 14
_diffrn_reflns_limit_k_min -14
_diffrn_reflns_limit_l_max 11
_diffrn_reflns_limit_l_min -12
_diffrn_reflns_number 28584
_diffrn_reflns_point_group_measured_fraction_full 0.990
_diffrn_reflns_point_group_measured_fraction_max 0.990
_diffrn_reflns_theta_full 25.000
_diffrn_reflns_theta_max 27.510
_diffrn_reflns_theta_min 3.441
_diffrn_source 'microfocus sealed tube'
_diffrn_source_current 1.4
_diffrn_source_power 0.07
_diffrn_source_type 'INCOATEC I\ms 3.0'
_diffrn_source_voltage 50
_diffrn_standards_number 0
_exptl_absorpt_coefficient_mu 0.220
_exptl_absorpt_correction_T_max 0.7456
_exptl_absorpt_correction_T_min 0.6637
_exptl_absorpt_correction_type multi-scan
_exptl_absorpt_process_details
;
SADABS-2016/2 (Bruker,2016/2) was used for absorption correction.
wR2(int) was 0.1218 before and 0.0647 after correction.
The Ratio of minimum to maximum transmission is 0.8902.
The \l/2 correction factor is Not present.
;
_exptl_crystal_colour colourless
_exptl_crystal_colour_primary colourless
_exptl_crystal_density_diffrn 1.393
_exptl_crystal_description bloc
_exptl_crystal_F_000 968
_exptl_crystal_size_max 0.354
_exptl_crystal_size_mid 0.274
_exptl_crystal_size_min 0.262
_refine_diff_density_max 0.361
_refine_diff_density_min -0.176
_refine_diff_density_rms 0.046
_refine_ls_extinction_method none
_refine_ls_goodness_of_fit_ref 1.115
_refine_ls_hydrogen_treatment refall
_refine_ls_matrix_type full
_refine_ls_number_parameters 207
_refine_ls_number_reflns 2450
_refine_ls_number_restraints 0
_refine_ls_restrained_S_all 1.115
_refine_ls_R_factor_all 0.0503
_refine_ls_R_factor_gt 0.0427
_refine_ls_shift/su_max 0.001
_refine_ls_shift/su_mean 0.000
_refine_ls_structure_factor_coef Fsqd
_refine_ls_weighting_details 'w=1/[\s^2^(Fo^2^)+(0.0290P)^2^+3.3238P] where P=(Fo^2^+2Fc^2^)/3'
_refine_ls_weighting_scheme calc
_refine_ls_wR_factor_gt 0.0963
_refine_ls_wR_factor_ref 0.1003
_reflns_Friedel_coverage 0.000
_reflns_number_gt 2160
_reflns_number_total 2450
_reflns_threshold_expression 'I > 2\s(I)'
_cod_data_source_file d5dt02870a2.cif
_cod_data_source_block admantilo_0m_a
_cod_original_sg_symbol_H-M C2/c
_cod_database_code 7720451
_shelx_shelxl_version_number 2019/3
_shelx_space_group_comment
;
The symmetry employed for this shelxl refinement is uniquely defined
by the following loop, which should always be used as a source of
symmetry information in preference to the above space-group names.
They are only intended as comments.
;
_shelx_estimated_absorpt_t_max 0.945
_shelx_estimated_absorpt_t_min 0.926
_olex2_refinement_description
;
;
_olex2_submission_special_instructions 'No special instructions were received'

loop_
_space_group_symop_operation_xyz
'x, y, z'
'-x, y, -z+1/2'
'x+1/2, y+1/2, z'
'-x+1/2, y+1/2, -z+1/2'
'-x, -y, -z'
'x, -y, z-1/2'
'-x+1/2, -y+1/2, -z'
'x+1/2, -y+1/2, z-1/2'

loop_
_atom_site_label
_atom_site_type_symbol
_atom_site_fract_x
_atom_site_fract_y
_atom_site_fract_z
_atom_site_U_iso_or_equiv
_atom_site_adp_type
_atom_site_occupancy
_atom_site_site_symmetry_order
_atom_site_calc_flag
_atom_site_refinement_flags_posn
_atom_site_refinement_flags_adp
_atom_site_refinement_flags_occupancy
_atom_site_disorder_assembly
_atom_site_disorder_group
N1 N 0.54353(6) 0.31292(12) 0.72977(16) 0.0214(3) Uani 1 1 d . . . . .
N2 N 0.66038(6) 0.09221(12) 0.67808(16) 0.0241(3) Uani 1 1 d . . . . .
N3 N 0.66080(7) 0.28299(13) 0.53808(16) 0.0259(3) Uani 1 1 d . . . . .
N4 N 0.71660(6) 0.27365(12) 0.81965(16) 0.0237(3) Uani 1 1 d . . . . .
C1 C 0.52711(8) 0.43431(15) 0.7376(2) 0.0265(4) Uani 1 1 d . . . . .
H1 H 0.5517(10) 0.499(2) 0.730(2) 0.032(5) Uiso 1 1 d . . . . .
C2 C 0.500000 0.2412(2) 0.750000 0.0215(4) Uani 1 2 d S T P . .
H2 H 0.500000 0.157(3) 0.750000 0.022(6) Uiso 1 2 d S . P . .
C3 C 0.60098(7) 0.27157(14) 0.70820(18) 0.0198(3) Uani 1 1 d . . . . .
C4 C 0.66012(7) 0.31496(15) 0.84482(19) 0.0220(3) Uani 1 1 d . . . . .
H4A H 0.6610(8) 0.2776(17) 0.942(2) 0.021(4) Uiso 1 1 d . . . . .
H4B H 0.6605(9) 0.4029(18) 0.851(2) 0.023(5) Uiso 1 1 d . . . . .
C5 C 0.71581(8) 0.32402(16) 0.6737(2) 0.0267(4) Uani 1 1 d . . . . .
H5A H 0.7159(9) 0.4127(19) 0.681(2) 0.027(5) Uiso 1 1 d . . . . .
H5B H 0.7541(10) 0.2969(19) 0.660(2) 0.032(5) Uiso 1 1 d . . . . .
C6 C 0.60258(8) 0.32469(15) 0.55666(19) 0.0239(3) Uani 1 1 d . . . . .
H6A H 0.6033(9) 0.4138(18) 0.559(2) 0.022(5) Uiso 1 1 d . . . . .
H6B H 0.5661(10) 0.2971(18) 0.469(2) 0.028(5) Uiso 1 1 d . . . . .
C7 C 0.66102(9) 0.14738(16) 0.5344(2) 0.0278(4) Uani 1 1 d . . . . .
H7A H 0.6236(10) 0.1182(18) 0.447(2) 0.028(5) Uiso 1 1 d . . . . .
H7B H 0.7002(10) 0.1200(18) 0.523(2) 0.028(5) Uiso 1 1 d . . . . .
C8 C 0.60223(8) 0.13121(14) 0.6991(2) 0.0228(3) Uani 1 1 d . . . . .
H8A H 0.6013(9) 0.0943(17) 0.796(2) 0.022(4) Uiso 1 1 d . . . . .
H8B H 0.5652(9) 0.1031(17) 0.613(2) 0.024(5) Uiso 1 1 d . . . . .
C9 C 0.71569(8) 0.13911(15) 0.8090(2) 0.0257(4) Uani 1 1 d . . . . .
H9A H 0.7159(8) 0.1046(16) 0.907(2) 0.019(4) Uiso 1 1 d . . . . .
H9B H 0.7536(10) 0.1135(18) 0.797(2) 0.027(5) Uiso 1 1 d . . . . .
Cl1 Cl 0.500000 0.09958(6) 0.250000 0.03255(17) Uani 1 2 d S T P . .
O11 O 0.59803(9) 0.15186(13) 0.08857(17) 0.0397(4) Uani 1 1 d . . . . .
H11A H 0.6247(15) 0.092(3) 0.122(4) 0.074(10) Uiso 1 1 d . . . . .
H11B H 0.5696(15) 0.138(3) 0.123(4) 0.073(10) Uiso 1 1 d . . . . .
O10 O 0.63864(7) 0.37880(13) 0.23415(18) 0.0340(3) Uani 1 1 d . . . . .
H10A H 0.6256(14) 0.318(3) 0.185(3) 0.065(9) Uiso 1 1 d . . . . .
H10B H 0.6509(13) 0.354(2) 0.333(3) 0.058(8) Uiso 1 1 d . . . . .

loop_
_atom_site_aniso_label
_atom_site_aniso_U_11
_atom_site_aniso_U_22
_atom_site_aniso_U_33
_atom_site_aniso_U_23
_atom_site_aniso_U_13
_atom_site_aniso_U_12
N1 0.0181(6) 0.0198(6) 0.0276(7) 0.0003(5) 0.0100(5) 0.0000(5)
N2 0.0229(7) 0.0209(7) 0.0317(7) -0.0010(5) 0.0139(6) 0.0011(5)
N3 0.0272(7) 0.0275(7) 0.0263(7) 0.0012(6) 0.0140(6) -0.0001(6)
N4 0.0192(7) 0.0243(7) 0.0278(7) -0.0004(5) 0.0091(5) -0.0008(5)
C1 0.0256(8) 0.0184(7) 0.0379(9) -0.0010(7) 0.0147(7) -0.0007(6)
C2 0.0200(11) 0.0195(11) 0.0251(11) 0.000 0.0086(9) 0.000
C3 0.0168(7) 0.0197(7) 0.0241(8) -0.0002(6) 0.0092(6) 0.0009(6)
C4 0.0200(8) 0.0222(8) 0.0236(8) -0.0020(6) 0.0080(6) -0.0016(6)
C5 0.0244(8) 0.0262(8) 0.0333(9) 0.0008(7) 0.0154(7) -0.0031(7)
C6 0.0235(8) 0.0242(8) 0.0239(8) 0.0023(6) 0.0090(7) 0.0013(6)
C7 0.0293(9) 0.0284(9) 0.0293(9) -0.0038(7) 0.0153(7) 0.0007(7)
C8 0.0205(8) 0.0193(7) 0.0308(8) -0.0013(6) 0.0123(7) -0.0012(6)
C9 0.0209(8) 0.0247(8) 0.0313(9) 0.0025(7) 0.0097(7) 0.0037(6)
Cl1 0.0242(3) 0.0342(3) 0.0379(3) 0.000 0.0103(2) 0.000
O11 0.0535(10) 0.0284(7) 0.0435(8) 0.0033(6) 0.0254(7) -0.0019(7)
O10 0.0434(8) 0.0253(7) 0.0380(8) 0.0030(6) 0.0207(6) 0.0021(6)

loop_
_atom_type_symbol
_atom_type_description
_atom_type_scat_dispersion_real
_atom_type_scat_dispersion_imag
_atom_type_scat_source
C C 0.0033 0.0016 'International Tables Vol C Tables 4.2.6.8 and 6.1.1.4'
H H 0.0000 0.0000 'International Tables Vol C Tables 4.2.6.8 and 6.1.1.4'
Cl Cl 0.1484 0.1585 'International Tables Vol C Tables 4.2.6.8 and 6.1.1.4'
N N 0.0061 0.0033 'International Tables Vol C Tables 4.2.6.8 and 6.1.1.4'
O O 0.0106 0.0060 'International Tables Vol C Tables 4.2.6.8 and 6.1.1.4'

loop_
_exptl_crystal_face_index_h
_exptl_crystal_face_index_k
_exptl_crystal_face_index_l
_exptl_crystal_face_perp_dist
-1.00 0.00 1.00 0.1200
1.00 0.00 -1.00 0.1770
1.00 0.00 1.00 0.0860
-1.00 0.00 -1.00 0.1510
1.00 1.00 -1.00 0.1370
-1.00 -1.00 1.00 0.0850
-1.00 -1.00 0.00 0.1380
1.00 1.00 0.00 0.1520
-1.00 -1.00 -1.00 0.1640
1.00 1.00 1.00 0.1230
0.00 -1.00 0.00 0.1330
0.00 1.00 0.00 0.1370
-1.00 0.00 0.00 0.0950
1.00 0.00 0.00 0.1310

loop_
_geom_angle_atom_site_label_1
_geom_angle_atom_site_label_2
_geom_angle_atom_site_label_3
_geom_angle
_geom_angle_site_symmetry_1
_geom_angle_site_symmetry_3
_geom_angle_publ_flag
C1 N1 C3 124.98(13) . . ?
C2 N1 C1 108.62(14) . . ?
C2 N1 C3 126.37(14) . . ?
C7 N2 C8 108.87(13) . . ?
C7 N2 C9 108.05(13) . . ?
C9 N2 C8 108.85(13) . . ?
C5 N3 C6 108.66(13) . . ?
C5 N3 C7 108.26(14) . . ?
C7 N3 C6 108.72(13) . . ?
C5 N4 C4 109.48(13) . . ?
C5 N4 C9 108.44(13) . . ?
C9 N4 C4 109.01(13) . . ?
N1 C1 H1 122.7(13) . . ?
C1 C1 N1 107.20(9) 2_656 . ?
C1 C1 H1 130.0(13) 2_656 . ?
N1 C2 N1 108.36(19) . 2_656 ?
N1 C2 H2 125.82(10) . . ?
N1 C2 H2 125.82(10) 2_656 . ?
N1 C3 C4 110.03(12) . . ?
N1 C3 C6 110.10(12) . . ?
N1 C3 C8 110.42(12) . . ?
C4 C3 C6 108.97(13) . . ?
C8 C3 C4 108.86(13) . . ?
C8 C3 C6 108.43(13) . . ?
N4 C4 C3 108.89(12) . . ?
N4 C4 H4A 107.9(11) . . ?
N4 C4 H4B 109.1(11) . . ?
C3 C4 H4A 109.8(11) . . ?
C3 C4 H4B 110.0(11) . . ?
H4A C4 H4B 111.1(16) . . ?
N3 C5 H5A 110.1(12) . . ?
N3 C5 H5B 108.2(12) . . ?
N4 C5 N3 112.97(13) . . ?
N4 C5 H5A 107.9(12) . . ?
N4 C5 H5B 108.3(12) . . ?
H5A C5 H5B 109.4(17) . . ?
N3 C6 C3 109.18(13) . . ?
N3 C6 H6A 107.4(11) . . ?
N3 C6 H6B 109.4(12) . . ?
C3 C6 H6A 111.4(11) . . ?
C3 C6 H6B 110.3(12) . . ?
H6A C6 H6B 109.2(16) . . ?
N2 C7 N3 112.63(13) . . ?
N2 C7 H7A 108.5(12) . . ?
N2 C7 H7B 107.4(11) . . ?
N3 C7 H7A 109.4(12) . . ?
N3 C7 H7B 108.4(12) . . ?
H7A C7 H7B 110.5(16) . . ?
N2 C8 C3 109.31(13) . . ?
N2 C8 H8A 109.4(11) . . ?
N2 C8 H8B 110.3(11) . . ?
C3 C8 H8A 110.2(11) . . ?
C3 C8 H8B 109.4(11) . . ?
H8A C8 H8B 108.2(15) . . ?
N2 C9 H9A 109.6(11) . . ?
N2 C9 H9B 109.5(12) . . ?
N4 C9 N2 112.76(13) . . ?
N4 C9 H9A 108.7(10) . . ?
N4 C9 H9B 108.0(12) . . ?
H9A C9 H9B 108.1(15) . . ?
H11A O11 H11B 105(3) . . ?
H10A O10 H10B 104(3) . . ?

loop_
_geom_bond_atom_site_label_1
_geom_bond_atom_site_label_2
_geom_bond_distance
_geom_bond_site_symmetry_2
_geom_bond_publ_flag
N1 C1 1.383(2) . ?
N1 C2 1.3342(18) . ?
N1 C3 1.4735(19) . ?
N2 C7 1.474(2) . ?
N2 C8 1.479(2) . ?
N2 C9 1.476(2) . ?
N3 C5 1.475(2) . ?
N3 C6 1.478(2) . ?
N3 C7 1.477(2) . ?
N4 C4 1.469(2) . ?
N4 C5 1.462(2) . ?
N4 C9 1.468(2) . ?
C1 C1 1.346(3) 2_656 ?
C1 H1 0.92(2) . ?
C2 H2 0.92(3) . ?
C3 C4 1.539(2) . ?
C3 C6 1.540(2) . ?
C3 C8 1.531(2) . ?
C4 H4A 0.984(19) . ?
C4 H4B 0.959(19) . ?
C5 H5A 0.97(2) . ?
C5 H5B 0.98(2) . ?
C6 H6A 0.971(19) . ?
C6 H6B 0.97(2) . ?
C7 H7A 0.98(2) . ?
C7 H7B 0.99(2) . ?
C8 H8A 0.993(18) . ?
C8 H8B 0.970(19) . ?
C9 H9A 0.989(18) . ?
C9 H9B 0.96(2) . ?
O11 H11A 0.87(3) . ?
O11 H11B 0.84(3) . ?
O10 H10A 0.79(3) . ?
O10 H10B 0.89(3) . ?

loop_
_geom_hbond_atom_site_label_D
_geom_hbond_atom_site_label_H
_geom_hbond_atom_site_label_A
_geom_hbond_distance_DH
_geom_hbond_distance_HA
_geom_hbond_distance_DA
_geom_hbond_angle_DHA
_geom_hbond_site_symmetry_A
_geom_hbond_publ_flag
O11 H11B Cl1 0.84(3) 2.35(4) 3.1915(17) 173(3) . yes
O10 H10A O11 0.79(3) 2.01(3) 2.803(2) 172(3) . yes
O10 H10B N3 0.89(3) 2.00(3) 2.880(2) 168(3) . yes

loop_
_geom_torsion_atom_site_label_1
_geom_torsion_atom_site_label_2
_geom_torsion_atom_site_label_3
_geom_torsion_atom_site_label_4
_geom_torsion
_geom_torsion_site_symmetry_1
_geom_torsion_site_symmetry_2
_geom_torsion_site_symmetry_3
_geom_torsion_site_symmetry_4
_geom_torsion_publ_flag
N1 C3 C4 N4 -179.43(12) . . . . ?
N1 C3 C6 N3 179.50(13) . . . . ?
N1 C3 C8 N2 -179.77(12) . . . . ?
C1 N1 C2 N1 0.06(9) . . . 2_656 ?
C1 N1 C3 C4 61.94(19) . . . . ?
C1 N1 C3 C6 -58.2(2) . . . . ?
C1 N1 C3 C8 -177.87(15) . . . . ?
C2 N1 C1 C1 -0.2(2) . . . 2_656 ?
C2 N1 C3 C4 -115.71(14) . . . . ?
C2 N1 C3 C6 124.17(14) . . . . ?
C2 N1 C3 C8 4.5(2) . . . . ?
C3 N1 C1 C1 -178.17(17) . . . 2_656 ?
C3 N1 C2 N1 178.03(17) . . . 2_656 ?
C4 N4 C5 N3 -61.34(17) . . . . ?
C4 N4 C9 N2 61.37(17) . . . . ?
C4 C3 C6 N3 58.74(16) . . . . ?
C4 C3 C8 N2 -58.89(17) . . . . ?
C5 N3 C6 C3 -58.40(16) . . . . ?
C5 N3 C7 N2 57.00(18) . . . . ?
C5 N4 C4 C3 58.93(16) . . . . ?
C5 N4 C9 N2 -57.76(18) . . . . ?
C6 N3 C5 N4 60.78(17) . . . . ?
C6 N3 C7 N2 -60.88(18) . . . . ?
C6 C3 C4 N4 -58.64(16) . . . . ?
C6 C3 C8 N2 59.53(17) . . . . ?
C7 N2 C8 C3 -59.29(17) . . . . ?
C7 N2 C9 N4 57.62(17) . . . . ?
C7 N3 C5 N4 -57.13(18) . . . . ?
C7 N3 C6 C3 59.22(17) . . . . ?
C8 N2 C7 N3 60.81(18) . . . . ?
C8 N2 C9 N4 -60.46(17) . . . . ?
C8 C3 C4 N4 59.44(16) . . . . ?
C8 C3 C6 N3 -59.60(16) . . . . ?
C9 N2 C7 N3 -57.25(18) . . . . ?
C9 N2 C8 C3 58.27(17) . . . . ?
C9 N4 C4 C3 -59.55(16) . . . . ?
C9 N4 C5 N3 57.50(18) . . . . ?
